data_2211026
loop_
_publ_author_name
'Yu, Chu-Yi'
'Qiao, Yan'
'Gao, Hong-Yun'

_publ_section_title
;Allyl
 4,6-<i>O</i>-benzylidene-2-deoxy-2-tetrachlorophthalimido-\b-<small>D</small>-glucopyranoside
;
_journal_issue 11
_journal_name_full 'Acta Crystallographica Section E'
_journal_page_first o5163
_journal_page_last o5164
_journal_paper_doi 10.1107/S1600536806043674
_journal_volume 62
_journal_year 2006
_chemical_formula_moiety 'C24 H19 Cl4 N O7'
_chemical_formula_sum 'C24 H19 Cl4 N O7'
_chemical_formula_weight 575.20
_chemical_melting_point 465
_chemical_name_systematic
;
 ?
;
_space_group_IT_number 19
_symmetry_cell_setting orthorhombic
_symmetry_space_group_name_Hall 'P 2ac 2ab'
_symmetry_space_group_name_H-M 'P 21 21 21'
_atom_sites_solution_hydrogens geom
_atom_sites_solution_primary direct
_atom_sites_solution_secondary difmap
_audit_creation_method SHELXL-97
_cell_angle_alpha 90.00
_cell_angle_beta 90.00
_cell_angle_gamma 90.00
_cell_formula_units_Z 4
_cell_length_a 8.0242(15)
_cell_length_b 17.487(3)
_cell_length_c 17.969(3)
_cell_measurement_temperature 294(2)
_cell_volume 2521.4(8)
_computing_cell_refinement 'SAINT (Bruker, 1997)'
_computing_data_collection 'SMART (Bruker, 1997)'
_computing_data_reduction SAINT
_computing_molecular_graphics 'SHELXTL (Bruker, 1997)'
_computing_publication_material SHELXTL
_computing_structure_refinement 'SHELXL-97 (Sheldrick, 1997)'
_computing_structure_solution 'SHELXS-97 (Sheldrick, 1997)'
_diffrn_ambient_temperature 294(2)
_diffrn_measured_fraction_theta_full 0.998
_diffrn_measured_fraction_theta_max 0.998
_diffrn_measurement_device_type 'Bruker SMART CCD'
_diffrn_measurement_method \w
_diffrn_radiation_monochromator graphite
_diffrn_radiation_source 'fine-focus sealed tube'
_diffrn_radiation_type MoK\a
_diffrn_radiation_wavelength 0.71073
_diffrn_reflns_av_R_equivalents 0.0429
_diffrn_reflns_av_sigmaI/netI 0.0554
_diffrn_reflns_limit_h_max 10
_diffrn_reflns_limit_h_min -9
_diffrn_reflns_limit_k_max 12
_diffrn_reflns_limit_k_min -21
_diffrn_reflns_limit_l_max 22
_diffrn_reflns_limit_l_min -21
_diffrn_reflns_number 14278
_diffrn_reflns_theta_full 26.35
_diffrn_reflns_theta_max 26.35
_diffrn_reflns_theta_min 1.62
_exptl_absorpt_coefficient_mu 0.515
_exptl_absorpt_correction_T_max 0.904
_exptl_absorpt_correction_T_min 0.861
_exptl_absorpt_correction_type multi-scan
_exptl_absorpt_process_details '(SADABS; Bruker, 1997)'
_exptl_crystal_colour colourless
_exptl_crystal_density_diffrn 1.515
_exptl_crystal_density_method 'not measured'
_exptl_crystal_description Prism
_exptl_crystal_F_000 1176
_exptl_crystal_size_max 0.30
_exptl_crystal_size_mid 0.26
_exptl_crystal_size_min 0.20
_refine_diff_density_max 0.188
_refine_diff_density_min -0.231
_refine_ls_abs_structure_details 'Flack (1983), 2201 Friedel pairs'
_refine_ls_abs_structure_Flack -0.08(7)
_refine_ls_extinction_method none
_refine_ls_goodness_of_fit_ref 0.959
_refine_ls_hydrogen_treatment constr
_refine_ls_matrix_type full
_refine_ls_number_parameters 326
_refine_ls_number_reflns 5119
_refine_ls_number_restraints 0
_refine_ls_restrained_S_all 0.959
_refine_ls_R_factor_all 0.0832
_refine_ls_R_factor_gt 0.0425
_refine_ls_shift/su_max 0.006
_refine_ls_shift/su_mean 0.001
_refine_ls_structure_factor_coef Fsqd
_refine_ls_weighting_details 'calc w=1/[\s^2^(Fo^2^)+(0.0363P)^2^+0.6629P] where P=(Fo^2^+2Fc^2^)/3'
_refine_ls_weighting_scheme calc
_refine_ls_wR_factor_gt 0.0794
_refine_ls_wR_factor_ref 0.0946
_reflns_number_gt 3373
_reflns_number_total 5119
_reflns_threshold_expression I>2\s(I)
_cod_data_source_file hb2167.cif
_cod_data_source_block I
_cod_original_cell_volume 2521.3(8)
_cod_original_sg_symbol_Hall 'P 2ac 2 ab'
_cod_database_code 2211026
_cod_database_fobs_code 2211026

loop_
_symmetry_equiv_pos_as_xyz
'x, y, z'
'-x+1/2, -y, z+1/2'
'-x, y+1/2, -z+1/2'
'x+1/2, -y+1/2, -z'

loop_
_atom_site_type_symbol
_atom_site_label
_atom_site_fract_x
_atom_site_fract_y
_atom_site_fract_z
_atom_site_U_iso_or_equiv
_atom_site_adp_type
_atom_site_calc_flag
_atom_site_refinement_flags
_atom_site_occupancy
Cl Cl1 0.70633(12) 0.56105(5) -0.03722(5) 0.0606(2) Uani d . 1
Cl Cl2 0.84621(17) 0.70527(5) 0.04295(7) 0.0977(4) Uani d . 1
Cl Cl3 0.98845(14) 0.69431(6) 0.20248(7) 0.0872(4) Uani d . 1
Cl Cl4 0.99076(18) 0.53677(7) 0.28546(6) 0.1006(4) Uani d . 1
O O1 0.9094(3) 0.36914(15) 0.23891(13) 0.0670(7) Uani d . 1
O O2 0.6901(3) 0.38582(11) 0.00436(11) 0.0450(5) Uani d . 1
O O3 1.0009(3) 0.23551(12) 0.06678(13) 0.0520(6) Uani d . 1
H H3 1.0435 0.1967 0.0497 0.078 Uiso calc R 1
O O4 0.5284(3) 0.30222(13) 0.20587(12) 0.0519(6) Uani d . 1
O O5 0.5343(3) 0.18510(11) 0.15057(11) 0.0453(5) Uani d . 1
O O6 0.5885(3) 0.01967(12) 0.03117(12) 0.0496(6) Uani d . 1
O O7 0.8106(2) 0.10317(11) 0.01122(11) 0.0447(5) Uani d . 1
N N1 0.7923(3) 0.35790(13) 0.12169(13) 0.0381(6) Uani d . 1
C C1 0.8635(4) 0.39799(19) 0.18217(19) 0.0476(8) Uani d . 1
C C2 0.8658(4) 0.47955(18) 0.15820(18) 0.0438(8) Uani d . 1
C C3 0.9210(4) 0.5436(2) 0.1951(2) 0.0568(9) Uani d . 1
C C4 0.9153(4) 0.6138(2) 0.1584(2) 0.0578(10) Uani d . 1
C C5 0.8506(4) 0.61918(19) 0.0868(2) 0.0554(9) Uani d . 1
C C6 0.7903(4) 0.55352(18) 0.05008(18) 0.0468(8) Uani d . 1
C C7 0.8014(4) 0.48449(17) 0.08634(17) 0.0406(7) Uani d . 1
C C8 0.7519(4) 0.40579(17) 0.06269(17) 0.0378(7) Uani d . 1
C C9 0.7547(4) 0.27618(16) 0.12750(16) 0.0381(7) Uani d . 1
H H9 0.8106 0.2581 0.1727 0.046 Uiso calc R 1
C C10 0.5673(4) 0.26406(18) 0.14048(17) 0.0420(8) Uani d . 1
H H10 0.5024 0.2845 0.0988 0.050 Uiso calc R 1
C C11 0.5791(4) 0.14304(17) 0.08593(17) 0.0391(7) Uani d . 1
H H11 0.5221 0.1642 0.0423 0.047 Uiso calc R 1
C C12 0.7671(4) 0.14780(16) 0.07512(16) 0.0365(7) Uani d . 1
H H12 0.8226 0.1265 0.1190 0.044 Uiso calc R 1
C C13 0.8239(4) 0.22870(15) 0.06413(16) 0.0370(7) Uani d . 1
H H13 0.7822 0.2482 0.0165 0.044 Uiso calc R 1
C C14 0.3563(4) 0.3014(2) 0.2255(2) 0.0628(10) Uani d . 1
H H14A 0.3167 0.2491 0.2290 0.075 Uiso calc R 1
H H14B 0.2913 0.3277 0.1879 0.075 Uiso calc R 1
C C15 0.3375(6) 0.3403(2) 0.2983(2) 0.0730(12) Uani d . 1
H H15 0.2294 0.3491 0.3149 0.088 Uiso calc R 1
C C16 0.4553(7) 0.3630(3) 0.3403(2) 0.0928(15) Uani d . 1
H H16A 0.5656 0.3555 0.3261 0.111 Uiso calc R 1
H H16B 0.4312 0.3870 0.3852 0.111 Uiso calc R 1
C C17 0.5326(4) 0.06032(17) 0.09557(17) 0.0495(8) Uani d . 1
H H17A 0.5850 0.0397 0.1399 0.059 Uiso calc R 1
H H17B 0.4128 0.0553 0.1008 0.059 Uiso calc R 1
C C18 0.7619(4) 0.02616(17) 0.02053(18) 0.0449(8) Uani d . 1
H H18 0.8190 0.0052 0.0642 0.054 Uiso calc R 1
C C19 0.8114(4) -0.01946(18) -0.04691(19) 0.0472(8) Uani d . 1
C C20 0.8116(5) -0.09824(19) -0.0437(2) 0.0693(11) Uani d . 1
H H20 0.7788 -0.1228 -0.0001 0.083 Uiso calc R 1
C C21 0.8599(6) -0.1408(2) -0.1043(3) 0.0845(14) Uani d . 1
H H21 0.8611 -0.1939 -0.1012 0.101 Uiso calc R 1
C C22 0.9059(5) -0.1061(3) -0.1690(2) 0.0812(13) Uani d . 1
H H22 0.9363 -0.1352 -0.2102 0.097 Uiso calc R 1
C C23 0.9069(6) -0.0283(3) -0.1726(2) 0.0858(14) Uani d . 1
H H23 0.9400 -0.0041 -0.2162 0.103 Uiso calc R 1
C C24 0.8592(5) 0.0148(2) -0.1120(2) 0.0703(12) Uani d . 1
H H24 0.8594 0.0679 -0.1155 0.084 Uiso calc R 1

loop_
_atom_site_aniso_label
_atom_site_aniso_U_11
_atom_site_aniso_U_22
_atom_site_aniso_U_33
_atom_site_aniso_U_12
_atom_site_aniso_U_13
_atom_site_aniso_U_23
Cl1 0.0703(6) 0.0482(5) 0.0634(5) 0.0099(4) 0.0025(5) 0.0084(5)
Cl2 0.1414(11) 0.0334(5) 0.1183(10) -0.0014(6) 0.0072(9) 0.0016(6)
Cl3 0.0854(7) 0.0525(6) 0.1237(9) -0.0084(6) -0.0022(7) -0.0420(6)
Cl4 0.1399(11) 0.0861(8) 0.0757(7) -0.0250(8) -0.0404(8) -0.0244(6)
O1 0.0887(19) 0.0611(16) 0.0511(15) -0.0077(15) -0.0264(14) 0.0035(14)
O2 0.0552(14) 0.0384(12) 0.0414(12) -0.0032(11) -0.0069(11) -0.0045(10)
O3 0.0387(12) 0.0428(12) 0.0744(15) -0.0044(11) 0.0070(12) -0.0101(12)
O4 0.0503(14) 0.0567(14) 0.0485(13) -0.0043(12) 0.0094(11) -0.0127(12)
O5 0.0524(13) 0.0412(12) 0.0424(12) -0.0084(11) 0.0087(10) 0.0014(10)
O6 0.0558(14) 0.0413(12) 0.0517(14) -0.0144(11) -0.0024(12) -0.0041(11)
O7 0.0472(13) 0.0353(11) 0.0517(12) -0.0048(10) 0.0017(10) -0.0052(10)
N1 0.0436(15) 0.0339(13) 0.0369(13) -0.0050(12) -0.0020(12) -0.0043(12)
C1 0.0490(19) 0.046(2) 0.048(2) -0.0086(17) -0.0044(16) -0.0067(17)
C2 0.0409(18) 0.0416(18) 0.049(2) -0.0040(15) -0.0030(15) -0.0096(16)
C3 0.058(2) 0.048(2) 0.065(2) -0.0072(17) -0.0070(19) -0.0184(19)
C4 0.051(2) 0.041(2) 0.081(3) -0.0049(17) 0.005(2) -0.023(2)
C5 0.054(2) 0.0357(18) 0.077(3) 0.0010(16) 0.0102(19) -0.0054(18)
C6 0.0475(18) 0.0381(17) 0.0546(19) 0.0038(15) 0.0080(17) -0.0041(17)
C7 0.0386(17) 0.0351(17) 0.0480(19) -0.0021(15) 0.0039(15) -0.0061(15)
C8 0.0358(17) 0.0339(16) 0.0438(18) -0.0002(14) 0.0042(15) -0.0029(15)
C9 0.0415(17) 0.0352(16) 0.0377(16) -0.0023(14) -0.0017(14) 0.0031(14)
C10 0.0472(19) 0.0397(17) 0.0391(17) -0.0036(15) 0.0008(15) -0.0011(15)
C11 0.0412(17) 0.0391(17) 0.0371(17) -0.0025(15) -0.0011(14) 0.0034(15)
C12 0.0425(18) 0.0340(16) 0.0329(16) -0.0022(14) -0.0027(14) 0.0017(14)
C13 0.0380(17) 0.0330(15) 0.0401(16) -0.0010(14) -0.0033(14) 0.0028(14)
C14 0.053(2) 0.068(2) 0.067(2) -0.007(2) 0.0187(19) -0.008(2)
C15 0.078(3) 0.064(3) 0.078(3) -0.007(2) 0.033(3) -0.014(2)
C16 0.108(4) 0.092(3) 0.078(3) -0.007(3) 0.025(3) -0.032(3)
C17 0.056(2) 0.0461(18) 0.0461(18) -0.0161(18) 0.0043(16) 0.0025(17)
C18 0.050(2) 0.0359(16) 0.0484(19) -0.0041(15) -0.0080(16) 0.0013(15)
C19 0.052(2) 0.0402(17) 0.050(2) -0.0034(16) -0.0095(17) -0.0060(16)
C20 0.105(3) 0.042(2) 0.060(2) -0.003(2) -0.003(2) -0.010(2)
C21 0.112(4) 0.052(2) 0.089(3) 0.007(3) -0.008(3) -0.023(3)
C22 0.089(3) 0.092(4) 0.062(3) -0.004(3) 0.000(2) -0.032(3)
C23 0.122(4) 0.083(3) 0.052(2) -0.012(3) -0.001(3) -0.011(2)
C24 0.108(4) 0.052(2) 0.050(2) -0.006(2) -0.004(2) -0.0023(19)

loop_
_atom_type_symbol
_atom_type_description
_atom_type_scat_dispersion_real
_atom_type_scat_dispersion_imag
_atom_type_scat_source
C C 0.0033 0.0016 'International Tables Vol C Tables 4.2.6.8 and 6.1.1.4'
H H 0.0000 0.0000 'International Tables Vol C Tables 4.2.6.8 and 6.1.1.4'
N N 0.0061 0.0033 'International Tables Vol C Tables 4.2.6.8 and 6.1.1.4'
O O 0.0106 0.0060 'International Tables Vol C Tables 4.2.6.8 and 6.1.1.4'
Cl Cl 0.1484 0.1585 'International Tables Vol C Tables 4.2.6.8 and 6.1.1.4'

loop_
_geom_angle_atom_site_label_1
_geom_angle_atom_site_label_2
_geom_angle_atom_site_label_3
_geom_angle
C13 O3 H3 109.5
C10 O4 C14 115.0(2)
C10 O5 C11 110.6(2)
C18 O6 C17 112.3(2)
C18 O7 C12 110.9(2)
C8 N1 C1 112.4(2)
C8 N1 C9 126.5(2)
C1 N1 C9 120.8(2)
O1 C1 N1 124.8(3)
O1 C1 C2 130.3(3)
N1 C1 C2 104.9(3)
C3 C2 C7 121.0(3)
C3 C2 C1 130.1(3)
C7 C2 C1 108.8(3)
C2 C3 C4 118.6(3)
C2 C3 Cl4 120.2(3)
C4 C3 Cl4 121.1(3)
C5 C4 C3 120.6(3)
C5 C4 Cl3 119.9(3)
C3 C4 Cl3 119.5(3)
C4 C5 C6 120.4(3)
C4 C5 Cl2 119.8(3)
C6 C5 Cl2 119.8(3)
C7 C6 C5 118.1(3)
C7 C6 Cl1 121.8(2)
C5 C6 Cl1 120.1(3)
C6 C7 C2 121.2(3)
C6 C7 C8 131.1(3)
C2 C7 C8 107.7(3)
O2 C8 N1 125.6(3)
O2 C8 C7 128.4(3)
N1 C8 C7 106.0(2)
N1 C9 C13 113.9(2)
N1 C9 C10 110.3(2)
C13 C9 C10 113.4(2)
N1 C9 H9 106.2
C13 C9 H9 106.2
C10 C9 H9 106.2
O4 C10 O5 108.6(2)
O4 C10 C9 106.4(2)
O5 C10 C9 109.7(3)
O4 C10 H10 110.7
O5 C10 H10 110.7
C9 C10 H10 110.7
O5 C11 C17 109.9(2)
O5 C11 C12 109.1(2)
C17 C11 C12 108.2(3)
O5 C11 H11 109.9
C17 C11 H11 109.9
C12 C11 H11 109.9
O7 C12 C13 109.5(2)
O7 C12 C11 108.3(2)
C13 C12 C11 111.7(3)
O7 C12 H12 109.1
C13 C12 H12 109.1
C11 C12 H12 109.1
O3 C13 C12 112.2(2)
O3 C13 C9 107.1(2)
C12 C13 C9 107.9(2)
O3 C13 H13 109.9
C12 C13 H13 109.9
C9 C13 H13 109.9
O4 C14 C15 108.2(3)
O4 C14 H14A 110.1
C15 C14 H14A 110.1
O4 C14 H14B 110.1
C15 C14 H14B 110.1
H14A C14 H14B 108.4
C16 C15 C14 126.2(4)
C16 C15 H15 116.9
C14 C15 H15 116.9
C15 C16 H16A 120.0
C15 C16 H16B 120.0
H16A C16 H16B 120.0
O6 C17 C11 107.9(2)
O6 C17 H17A 110.1
C11 C17 H17A 110.1
O6 C17 H17B 110.1
C11 C17 H17B 110.1
H17A C17 H17B 108.4
O6 C18 O7 111.5(3)
O6 C18 C19 109.1(2)
O7 C18 C19 109.7(3)
O6 C18 H18 108.8
O7 C18 H18 108.8
C19 C18 H18 108.8
C24 C19 C20 118.3(3)
C24 C19 C18 122.0(3)
C20 C19 C18 119.7(3)
C21 C20 C19 120.5(4)
C21 C20 H20 119.8
C19 C20 H20 119.8
C22 C21 C20 120.8(4)
C22 C21 H21 119.6
C20 C21 H21 119.6
C21 C22 C23 119.1(4)
C21 C22 H22 120.5
C23 C22 H22 120.5
C22 C23 C24 120.5(4)
C22 C23 H23 119.7
C24 C23 H23 119.7
C19 C24 C23 120.8(4)
C19 C24 H24 119.6
C23 C24 H24 119.6

loop_
_geom_bond_atom_site_label_1
_geom_bond_atom_site_label_2
_geom_bond_distance
Cl1 C6 1.712(3)
Cl2 C5 1.700(4)
Cl3 C4 1.719(3)
Cl4 C3 1.722(4)
O1 C1 1.196(4)
O2 C8 1.211(3)
O3 C13 1.426(3)
O3 H3 0.8200
O4 C10 1.387(4)
O4 C14 1.426(4)
O5 C10 1.417(4)
O5 C11 1.421(4)
O6 C18 1.409(4)
O6 C17 1.430(4)
O7 C18 1.412(3)
O7 C12 1.432(3)
N1 C8 1.389(4)
N1 C1 1.414(4)
N1 C9 1.464(4)
C1 C2 1.490(5)
C2 C3 1.375(4)
C2 C7 1.393(4)
C3 C4 1.394(5)
C4 C5 1.391(5)
C5 C6 1.410(4)
C6 C7 1.374(4)
C7 C8 1.494(4)
C9 C13 1.515(4)
C9 C10 1.536(4)
C9 H9 0.9800
C10 H10 0.9800
C11 C17 1.504(4)
C11 C12 1.523(4)
C11 H11 0.9800
C12 C13 1.499(4)
C12 H12 0.9800
C13 H13 0.9800
C14 C15 1.483(5)
C14 H14A 0.9700
C14 H14B 0.9700
C15 C16 1.273(6)
C15 H15 0.9300
C16 H16A 0.9300
C16 H16B 0.9300
C17 H17A 0.9700
C17 H17B 0.9700
C18 C19 1.504(4)
C18 H18 0.9800
C19 C24 1.370(5)
C19 C20 1.379(4)
C20 C21 1.376(5)
C20 H20 0.9300
C21 C22 1.361(6)
C21 H21 0.9300
C22 C23 1.363(6)
C22 H22 0.9300
C23 C24 1.377(5)
C23 H23 0.9300
C24 H24 0.9300

loop_
_geom_hbond_atom_site_label_D
_geom_hbond_atom_site_label_H
_geom_hbond_atom_site_label_A
_geom_hbond_site_symmetry_A
_geom_hbond_distance_DH
_geom_hbond_distance_HA
_geom_hbond_distance_DA
_geom_hbond_angle_DHA
O3 H3 O2 4 0.82 2.10 2.905(3) 167

loop_
_geom_torsion_atom_site_label_1
_geom_torsion_atom_site_label_2
_geom_torsion_atom_site_label_3
_geom_torsion_atom_site_label_4
_geom_torsion
C8 N1 C1 O1 -179.4(3)
C9 N1 C1 O1 5.9(5)
C8 N1 C1 C2 0.6(3)
C9 N1 C1 C2 -174.1(2)
O1 C1 C2 C3 -0.2(6)
N1 C1 C2 C3 179.8(3)
O1 C1 C2 C7 178.8(4)
N1 C1 C2 C7 -1.2(3)
C7 C2 C3 C4 -1.6(5)
C1 C2 C3 C4 177.4(3)
C7 C2 C3 Cl4 176.9(3)
C1 C2 C3 Cl4 -4.2(5)
C2 C3 C4 C5 1.8(5)
Cl4 C3 C4 C5 -176.6(3)
C2 C3 C4 Cl3 -178.4(3)
Cl4 C3 C4 Cl3 3.2(5)
C3 C4 C5 C6 -0.2(5)
Cl3 C4 C5 C6 179.9(3)
C3 C4 C5 Cl2 -179.5(3)
Cl3 C4 C5 Cl2 0.7(4)
C4 C5 C6 C7 -1.6(5)
Cl2 C5 C6 C7 177.7(3)
C4 C5 C6 Cl1 178.5(3)
Cl2 C5 C6 Cl1 -2.3(4)
C5 C6 C7 C2 1.8(5)
Cl1 C6 C7 C2 -178.2(2)
C5 C6 C7 C8 -179.1(3)
Cl1 C6 C7 C8 0.9(5)
C3 C2 C7 C6 -0.3(5)
C1 C2 C7 C6 -179.4(3)
C3 C2 C7 C8 -179.5(3)
C1 C2 C7 C8 1.3(3)
C1 N1 C8 O2 179.8(3)
C9 N1 C8 O2 -5.9(5)
C1 N1 C8 C7 0.2(3)
C9 N1 C8 C7 174.5(3)
C6 C7 C8 O2 0.3(6)
C2 C7 C8 O2 179.5(3)
C6 C7 C8 N1 179.9(3)
C2 C7 C8 N1 -0.9(3)
C8 N1 C9 C13 57.2(4)
C1 N1 C9 C13 -129.0(3)
C8 N1 C9 C10 -71.8(3)
C1 N1 C9 C10 102.1(3)
C14 O4 C10 O5 -65.4(3)
C14 O4 C10 C9 176.6(3)
C11 O5 C10 O4 -177.5(2)
C11 O5 C10 C9 -61.6(3)
N1 C9 C10 O4 -59.2(3)
C13 C9 C10 O4 171.6(2)
N1 C9 C10 O5 -176.4(2)
C13 C9 C10 O5 54.4(3)
C10 O5 C11 C17 -176.2(3)
C10 O5 C11 C12 65.3(3)
C18 O7 C12 C13 178.7(2)
C18 O7 C12 C11 -59.3(3)
O5 C11 C12 O7 178.2(2)
C17 C11 C12 O7 58.6(3)
O5 C11 C12 C13 -61.1(3)
C17 C11 C12 C13 179.3(2)
O7 C12 C13 O3 -70.1(3)
C11 C12 C13 O3 169.9(2)
O7 C12 C13 C9 172.2(2)
C11 C12 C13 C9 52.2(3)
N1 C9 C13 O3 62.4(3)
C10 C9 C13 O3 -170.2(2)
N1 C9 C13 C12 -176.6(2)
C10 C9 C13 C12 -49.3(3)
C10 O4 C14 C15 176.7(3)
O4 C14 C15 C16 -7.3(6)
C18 O6 C17 C11 58.9(3)
O5 C11 C17 O6 -176.7(2)
C12 C11 C17 O6 -57.7(3)
C17 O6 C18 O7 -60.0(3)
C17 O6 C18 C19 178.7(2)
C12 O7 C18 O6 59.9(3)
C12 O7 C18 C19 -179.2(2)
O6 C18 C19 C24 108.5(4)
O7 C18 C19 C24 -13.9(4)
O6 C18 C19 C20 -72.4(4)
O7 C18 C19 C20 165.2(3)
C24 C19 C20 C21 0.5(6)
C18 C19 C20 C21 -178.6(3)
C19 C20 C21 C22 -1.0(7)
C20 C21 C22 C23 1.3(7)
C21 C22 C23 C24 -1.1(7)
C20 C19 C24 C23 -0.3(6)
C18 C19 C24 C23 178.8(4)
C22 C23 C24 C19 0.7(7)

loop_
_cod_related_entry_id
_cod_related_entry_database
_cod_related_entry_code
1 ChemSpider 21178468
